data_1521900
loop_
_publ_author_name
'Schmidt, R.'
'Mueller, B.G.'

_publ_section_title
;
 Einkristalluntersuchungen an Au (Au F4)2 und Ce F4, zwei unerwarteten
 Nebenprodukten
;
_journal_name_full 'Zeitschrift fuer Anorganische und Allgemeine Chemie'
_journal_page_first 605
_journal_page_last 608
_journal_volume 625
_journal_year 1999
_chemical_formula_sum 'Ce F4'
_space_group_IT_number 15
_symmetry_space_group_name_Hall '-C 2yc'
_symmetry_space_group_name_H-M 'C 1 2/c 1'
_cell_angle_alpha 90
_cell_angle_beta 126.24
_cell_angle_gamma 90
_cell_formula_units_Z 12
_cell_length_a 12.5883
_cell_length_b 10.6263
_cell_length_c 8.2241
_cell_volume 887.294
_citation_journal_id_ASTM ZAACAB
_cod_data_source_file Schmidt_ZAACAB_1999_889.cif
_cod_data_source_block Ce1F4
_cod_original_cell_volume 887.2942
_cod_original_formula_sum 'Ce1 F4'
_cod_database_code 1521900

loop_
_symmetry_equiv_pos_as_xyz
x,y,z
-x,y,-z+1/2
-x,-y,-z
x,-y,z-1/2
x+1/2,y+1/2,z
-x+1/2,y+1/2,-z+1/2
-x+1/2,-y+1/2,-z
x+1/2,-y+1/2,z-1/2

loop_
_atom_site_label
_atom_site_type_symbol
_atom_site_fract_x
_atom_site_fract_y
_atom_site_fract_z
_atom_site_occupancy
_atom_site_U_iso_or_equiv
Ce2 Ce+4 0 0.78665 0.25 1 0.0
F3 F-1 0.37545 0.34651 0.34651 1 0.0
F7 F-1 0.21075 0.52943 0.10382 1 0.0
F6 F-1 0.10934 0.29393 0.0713 1 0.0
Ce1 Ce+4 0.20458 0.42819 0.3314 1 0.0
F4 F-1 0.25 0.25 0.5 1 0.0
F1 F-1 0 0.3963 0.25 1 0.0
F2 F-1 0.88149 0.62068 0.21774 1 0.0
F5 F-1 0.88022 0.9465 0.04392 1 0.0
